data_2201376
loop_
_publ_author_name
'Anwar Usman'
'Ibrahim Abdul Razak'
'Hoong-Kun Fun'
'Suchada Chantrapromma'
'Yun Li'
'Jian-Hua Xu'

_publ_section_title
;
 Methyl 3-benzoyl-3-(6-methyl-2-pyridyl)-2-phenylacrylate
;
_journal_issue 7
_journal_name_full 'Acta Crystallographica Section E'
_journal_page_first o790
_journal_page_last o791
_journal_paper_doi 10.1107/S1600536802011078
_journal_volume 58
_journal_year 2002
_chemical_formula_iupac 'C23 H19 N O3'
_chemical_formula_moiety 'C23 H19 N O3'
_chemical_formula_sum 'C23 H19 N O3'
_chemical_formula_weight 357.39
_chemical_melting_point 412.0(10)
_chemical_name_systematic
;
Methyl 3-benzoyl-3-(6-methyl-2-pyridyl)-2-phenylacrylate
;
_space_group_IT_number 14
_symmetry_cell_setting monoclinic
_symmetry_space_group_name_Hall '-P 2yn'
_symmetry_space_group_name_H-M 'P 1 21/n 1'
_atom_sites_solution_hydrogens geom
_atom_sites_solution_primary direct
_atom_sites_solution_secondary difmap
_audit_creation_method SHELXL-97
_cell_angle_alpha 90.00
_cell_angle_beta 112.7440(10)
_cell_angle_gamma 90.00
_cell_formula_units_Z 4
_cell_length_a 8.6711(3)
_cell_length_b 23.2413(7)
_cell_length_c 10.0129(3)
_cell_measurement_reflns_used 3918
_cell_measurement_temperature 213(2)
_cell_measurement_theta_max 28.32
_cell_measurement_theta_min 2.69
_cell_volume 1860.97(10)
_computing_cell_refinement 'SAINT (Siemens, 1996)'
_computing_data_collection 'SMART (Siemens, 1996)'
_computing_data_reduction 'SAINT and SADABS (Sheldrick, 1996)'
_computing_molecular_graphics SHELXTL
_computing_publication_material
;
SHELXTL, PARST (Nardelli, 1995) and PLATON (Spek, 1990)
;
_computing_structure_refinement SHELXTL
_computing_structure_solution 'SHELXTL (Sheldrick, 1997)'
_diffrn_ambient_temperature 213(2)
_diffrn_detector_area_resol_mean 8.33
_diffrn_measured_fraction_theta_full 0.984
_diffrn_measured_fraction_theta_max 0.984
_diffrn_measurement_device_type
;
Siemens SMART CCD area-detector
;
_diffrn_measurement_method \w
_diffrn_radiation_monochromator graphite
_diffrn_radiation_source 'fine-focus sealed tube'
_diffrn_radiation_type MoK\a
_diffrn_radiation_wavelength 0.71073
_diffrn_reflns_av_R_equivalents 0.1190
_diffrn_reflns_av_sigmaI/netI 0.1571
_diffrn_reflns_limit_h_max 10
_diffrn_reflns_limit_h_min -10
_diffrn_reflns_limit_k_max 27
_diffrn_reflns_limit_k_min -26
_diffrn_reflns_limit_l_max 11
_diffrn_reflns_limit_l_min -7
_diffrn_reflns_number 8684
_diffrn_reflns_theta_full 24.99
_diffrn_reflns_theta_max 24.99
_diffrn_reflns_theta_min 2.69
_diffrn_standards_decay_% negligible
_diffrn_standards_interval_count none
_diffrn_standards_number 0
_exptl_absorpt_coefficient_mu 0.085
_exptl_absorpt_correction_type none
_exptl_crystal_colour colorless
_exptl_crystal_density_diffrn 1.276
_exptl_crystal_density_method 'not measured'
_exptl_crystal_description needle
_exptl_crystal_F_000 752
_exptl_crystal_size_max 0.38
_exptl_crystal_size_mid 0.14
_exptl_crystal_size_min 0.12
_refine_diff_density_max 0.23
_refine_diff_density_min -0.32
_refine_ls_extinction_coef 0.024(2)
_refine_ls_extinction_expression Fc^*^=kFc[1+0.001xFc^2^\l^3^/sin(2\q)]^-1/4^
_refine_ls_extinction_method SHELXTL
_refine_ls_goodness_of_fit_ref 0.84
_refine_ls_hydrogen_treatment constr
_refine_ls_matrix_type full
_refine_ls_number_parameters 247
_refine_ls_number_reflns 3233
_refine_ls_number_restraints 0
_refine_ls_restrained_S_all 0.84
_refine_ls_R_factor_all 0.111
_refine_ls_R_factor_gt 0.062
_refine_ls_shift/su_max <0.001
_refine_ls_shift/su_mean <0.001
_refine_ls_structure_factor_coef Fsqd
_refine_ls_weighting_details 'calc w = 1/[\s^2^(Fo^2^)+(0.0303P)^2^] where P = (Fo^2^+2Fc^2^)/3'
_refine_ls_weighting_scheme calc
_refine_ls_wR_factor_gt 0.133
_refine_ls_wR_factor_ref 0.148
_reflns_number_gt 1711
_reflns_number_total 3233
_reflns_threshold_expression I>2\s(I)
_cod_data_source_file ci6137.cif
_cod_data_source_block I
_cod_original_cell_volume 1861.00(10)
_cod_original_sg_symbol_H-M 'P 21/n'
_cod_database_code 2201376
_cod_database_fobs_code 2201376

loop_
_symmetry_equiv_pos_as_xyz
'x, y, z'
'-x+1/2, y+1/2, -z+1/2'
'-x, -y, -z'
'x-1/2, -y-1/2, z-1/2'

loop_
_atom_site_label
_atom_site_fract_x
_atom_site_fract_y
_atom_site_fract_z
_atom_site_U_iso_or_equiv
_atom_site_adp_type
_atom_site_calc_flag
_atom_site_refinement_flags
_atom_site_occupancy
_atom_site_disorder_assembly
_atom_site_disorder_group
_atom_site_type_symbol
O1 1.0732(3) 0.12247(9) 0.5843(2) 0.0400(6) Uani d . 1 . . O
O2 1.0097(3) 0.22022(11) 0.3545(3) 0.0654(9) Uani d . 1 . . O
O3 1.0908(3) 0.28591(10) 0.5262(2) 0.0470(7) Uani d . 1 . . O
N1 0.7202(3) 0.09765(10) 0.6152(2) 0.0273(6) Uani d . 1 . . N
C1 0.9436(5) 0.04537(13) 0.3525(4) 0.0418(9) Uani d . 1 . . C
H1 1.0475 0.0370 0.4242 0.050 Uiso calc R 1 . . H
C2 0.8776(6) 0.01026(16) 0.2324(4) 0.0582(11) Uani d . 1 . . C
H2 0.9361 -0.0221 0.2237 0.070 Uiso calc R 1 . . H
C3 0.7243(6) 0.02346(18) 0.1251(5) 0.0623(13) Uani d . 1 . . C
H3 0.6804 0.0000 0.0439 0.075 Uiso calc R 1 . . H
C4 0.6359(5) 0.07110(17) 0.1372(4) 0.0527(10) Uani d . 1 . . C
H4 0.5332 0.0798 0.0642 0.063 Uiso calc R 1 . . H
C5 0.7010(4) 0.10606(13) 0.2589(3) 0.0347(8) Uani d . 1 . . C
H5 0.6415 0.1380 0.2685 0.042 Uiso calc R 1 . . H
C6 0.8556(4) 0.09285(12) 0.3663(3) 0.0260(7) Uani d . 1 . . C
C7 0.9296(4) 0.12938(12) 0.4983(3) 0.0239(7) Uani d . 1 . . C
C8 0.8230(3) 0.17657(12) 0.5243(3) 0.0206(7) Uani d . 1 . . C
C9 0.6917(3) 0.15311(12) 0.5720(3) 0.0234(7) Uani d . 1 . . C
C10 0.5535(4) 0.18288(13) 0.5692(3) 0.0306(8) Uani d . 1 . . C
H10 0.5372 0.2212 0.5400 0.037 Uiso calc R 1 . . H
C11 0.4393(4) 0.15448(14) 0.6108(3) 0.0388(8) Uani d . 1 . . C
H11 0.3447 0.1736 0.6099 0.047 Uiso calc R 1 . . H
C12 0.4659(4) 0.09834(14) 0.6533(3) 0.0362(8) Uani d . 1 . . C
H12 0.3890 0.0789 0.6806 0.043 Uiso calc R 1 . . H
C13 0.6079(4) 0.07062(13) 0.6553(3) 0.0321(8) Uani d . 1 . . C
C14 0.8581(3) 0.23163(12) 0.5078(3) 0.0213(7) Uani d . 1 . . C
C15 0.7722(3) 0.28346(12) 0.5338(3) 0.0229(7) Uani d . 1 . . C
C16 0.6704(4) 0.31575(13) 0.4169(3) 0.0315(8) Uani d . 1 . . C
H16 0.6572 0.3051 0.3236 0.038 Uiso calc R 1 . . H
C17 0.5878(4) 0.36393(13) 0.4378(4) 0.0374(8) Uani d . 1 . . C
H17 0.5174 0.3848 0.3584 0.045 Uiso calc R 1 . . H
C18 0.6097(4) 0.38081(13) 0.5752(4) 0.0395(9) Uani d . 1 . . C
H18 0.5539 0.4131 0.5888 0.047 Uiso calc R 1 . . H
C19 0.7142(4) 0.35011(14) 0.6933(4) 0.0402(9) Uani d . 1 . . C
H19 0.7305 0.3621 0.7864 0.048 Uiso calc R 1 . . H
C20 0.7949(4) 0.30142(13) 0.6731(3) 0.0320(8) Uani d . 1 . . C
H20 0.8647 0.2806 0.7529 0.038 Uiso calc R 1 . . H
C21 0.9925(4) 0.24412(13) 0.4525(3) 0.0269(7) Uani d . 1 . . C
C22 1.2288(4) 0.30254(15) 0.4871(4) 0.0451(9) Uani d . 1 . . C
H22A 1.3233 0.3128 0.5728 0.068 Uiso calc R 1 . . H
H22B 1.1963 0.3349 0.4226 0.068 Uiso calc R 1 . . H
H22C 1.2582 0.2709 0.4399 0.068 Uiso calc R 1 . . H
C23 0.6461(5) 0.00890(14) 0.7006(4) 0.0530(10) Uani d . 1 . . C
H23A 0.6844 -0.0104 0.6344 0.080 Uiso calc R 1 . . H
H23B 0.5468 -0.0096 0.6998 0.080 Uiso calc R 1 . . H
H23C 0.7315 0.0073 0.7964 0.080 Uiso calc R 1 . . H

loop_
_atom_site_aniso_label
_atom_site_aniso_U_11
_atom_site_aniso_U_22
_atom_site_aniso_U_33
_atom_site_aniso_U_12
_atom_site_aniso_U_13
_atom_site_aniso_U_23
O1 0.0213(13) 0.0441(15) 0.0510(15) 0.0060(11) 0.0101(11) -0.0020(11)
O2 0.087(2) 0.0690(19) 0.0725(19) -0.0431(15) 0.0666(17) -0.0387(15)
O3 0.0383(14) 0.0564(16) 0.0615(16) -0.0294(12) 0.0360(12) -0.0299(12)
N1 0.0288(15) 0.0244(15) 0.0313(14) -0.0001(12) 0.0143(12) 0.0040(11)
C1 0.055(2) 0.0259(19) 0.056(2) 0.0010(17) 0.0345(18) -0.0020(16)
C2 0.081(3) 0.035(2) 0.080(3) -0.011(2) 0.055(3) -0.020(2)
C3 0.095(4) 0.051(3) 0.061(3) -0.040(3) 0.052(3) -0.027(2)
C4 0.063(3) 0.052(3) 0.039(2) -0.024(2) 0.0147(18) -0.0089(18)
C5 0.035(2) 0.0325(19) 0.0367(19) -0.0078(16) 0.0137(15) -0.0061(14)
C6 0.0302(18) 0.0211(16) 0.0348(18) -0.0043(14) 0.0214(14) -0.0004(13)
C7 0.0206(17) 0.0232(17) 0.0315(17) -0.0014(14) 0.0140(14) 0.0040(13)
C8 0.0169(16) 0.0251(17) 0.0189(15) -0.0001(13) 0.0060(12) -0.0020(12)
C9 0.0207(16) 0.0268(17) 0.0193(15) -0.0008(14) 0.0040(12) -0.0018(12)
C10 0.0231(18) 0.0290(18) 0.0401(19) 0.0033(15) 0.0126(15) 0.0033(14)
C11 0.0276(19) 0.039(2) 0.054(2) 0.0056(16) 0.0212(16) 0.0042(16)
C12 0.0256(19) 0.046(2) 0.041(2) -0.0030(16) 0.0172(15) 0.0043(16)
C13 0.0304(19) 0.0299(18) 0.0361(19) -0.0026(15) 0.0130(15) 0.0054(14)
C14 0.0211(17) 0.0250(17) 0.0183(15) 0.0012(13) 0.0080(12) -0.0002(12)
C15 0.0229(17) 0.0198(16) 0.0281(17) -0.0007(13) 0.0123(13) 0.0001(13)
C16 0.035(2) 0.0328(19) 0.0255(17) -0.0022(15) 0.0105(14) 0.0024(14)
C17 0.033(2) 0.0247(18) 0.051(2) 0.0029(15) 0.0119(16) 0.0078(15)
C18 0.037(2) 0.0201(18) 0.066(3) 0.0022(16) 0.0252(18) -0.0052(17)
C19 0.049(2) 0.036(2) 0.043(2) -0.0046(18) 0.0255(17) -0.0110(16)
C20 0.033(2) 0.0318(19) 0.0305(18) 0.0029(15) 0.0115(14) 0.0006(14)
C21 0.0317(19) 0.0223(17) 0.0291(17) -0.0019(14) 0.0145(14) 0.0021(14)
C22 0.039(2) 0.044(2) 0.064(2) -0.0126(17) 0.0330(19) -0.0075(17)
C23 0.058(3) 0.033(2) 0.082(3) 0.0004(19) 0.042(2) 0.0188(19)

loop_
_atom_type_symbol
_atom_type_description
_atom_type_scat_dispersion_real
_atom_type_scat_dispersion_imag
_atom_type_scat_source
C C 0.0033 0.0016 'International Tables Vol C Tables 4.2.6.8 and 6.1.1.4'
H H 0.0000 0.0000 'International Tables Vol C Tables 4.2.6.8 and 6.1.1.4'
N N 0.0061 0.0033 'International Tables Vol C Tables 4.2.6.8 and 6.1.1.4'
O O 0.0106 0.0060 'International Tables Vol C Tables 4.2.6.8 and 6.1.1.4'

loop_
_geom_angle_atom_site_label_1
_geom_angle_atom_site_label_2
_geom_angle_atom_site_label_3
_geom_angle
C21 O3 C22 118.0(2)
C13 N1 C9 118.5(3)
C6 C1 C2 120.1(4)
C6 C1 H1 120.0
C2 C1 H1 120.0
C1 C2 C3 119.7(4)
C1 C2 H2 120.1
C3 C2 H2 120.1
C4 C3 C2 120.7(4)
C4 C3 H3 119.7
C2 C3 H3 119.7
C3 C4 C5 119.7(4)
C3 C4 H4 120.2
C5 C4 H4 120.2
C6 C5 C4 119.5(3)
C6 C5 H5 120.3
C4 C5 H5 120.3
C1 C6 C5 120.3(3)
C1 C6 C7 118.6(3)
C5 C6 C7 121.0(3)
O1 C7 C6 121.5(3)
O1 C7 C8 119.8(3)
C6 C7 C8 118.8(2)
C14 C8 C9 128.6(3)
C14 C8 C7 119.1(2)
C9 C8 C7 112.3(2)
N1 C9 C10 122.4(3)
N1 C9 C8 112.5(2)
C10 C9 C8 125.1(3)
C9 C10 C11 118.3(3)
C9 C10 H10 120.8
C11 C10 H10 120.8
C12 C11 C10 119.8(3)
C12 C11 H11 120.1
C10 C11 H11 120.1
C11 C12 C13 119.5(3)
C11 C12 H12 120.3
C13 C12 H12 120.3
N1 C13 C12 121.4(3)
N1 C13 C23 115.8(3)
C12 C13 C23 122.7(3)
C8 C14 C15 126.7(3)
C8 C14 C21 118.4(2)
C15 C14 C21 114.8(2)
C16 C15 C20 118.7(3)
C16 C15 C14 119.3(3)
C20 C15 C14 122.0(2)
C15 C16 C17 120.6(3)
C15 C16 H16 119.7
C17 C16 H16 119.7
C18 C17 C16 120.1(3)
C18 C17 H17 119.9
C16 C17 H17 119.9
C17 C18 C19 120.2(3)
C17 C18 H18 119.9
C19 C18 H18 119.9
C18 C19 C20 120.0(3)
C18 C19 H19 120.0
C20 C19 H19 120.0
C19 C20 C15 120.4(3)
C19 C20 H20 119.8
C15 C20 H20 119.8
O2 C21 O3 123.3(3)
O2 C21 C14 125.4(3)
O3 C21 C14 111.3(3)
O3 C22 H22A 109.5
O3 C22 H22B 109.5
H22A C22 H22B 109.5
O3 C22 H22C 109.5
H22A C22 H22C 109.5
H22B C22 H22C 109.5
C13 C23 H23A 109.5
C13 C23 H23B 109.5
H23A C23 H23B 109.5
C13 C23 H23C 109.5
H23A C23 H23C 109.5
H23B C23 H23C 109.5

loop_
_geom_bond_atom_site_label_1
_geom_bond_atom_site_label_2
_geom_bond_site_symmetry_2
_geom_bond_distance
_geom_bond_publ_flag
O1 C7 . 1.220(3) ?
O2 C21 . 1.186(3) ?
O3 C21 . 1.315(3) ?
O3 C22 . 1.448(4) ?
N1 C13 . 1.344(4) ?
N1 C9 . 1.352(3) ?
C1 C6 . 1.379(4) ?
C1 C2 . 1.381(5) ?
C1 H1 . 0.93 ?
C2 C3 . 1.382(5) ?
C2 H2 . 0.93 ?
C3 C4 . 1.379(5) ?
C3 H3 . 0.93 ?
C4 C5 . 1.390(4) ?
C4 H4 . 0.93 ?
C5 C6 . 1.390(4) ?
C5 H5 . 0.93 ?
C6 C7 . 1.491(4) ?
C7 C8 . 1.520(4) ?
C8 C14 . 1.340(4) ?
C8 C9 . 1.497(4) ?
C9 C10 . 1.375(4) ?
C10 C11 . 1.381(4) ?
C10 H10 . 0.93 ?
C11 C12 . 1.364(4) ?
C11 H11 . 0.93 ?
C12 C13 . 1.383(4) ?
C12 H12 . 0.93 ?
C13 C23 . 1.502(4) ?
C14 C15 . 1.491(4) ?
C14 C21 . 1.499(4) ?
C15 C16 . 1.383(4) ?
C15 C20 . 1.395(4) ?
C16 C17 . 1.388(4) ?
C16 H16 . 0.93 ?
C17 C18 . 1.372(4) ?
C17 H17 . 0.93 ?
C18 C19 . 1.378(4) ?
C18 H18 . 0.93 ?
C19 C20 . 1.386(4) ?
C19 H19 . 0.93 ?
C20 H20 . 0.93 ?
C22 H22A . 0.96 ?
C22 H22B . 0.96 ?
C22 H22C . 0.96 ?
C23 H23A . 0.96 ?
C23 H23B . 0.96 ?
C23 H23C . 0.96 ?

loop_
_geom_hbond_atom_site_label_D
_geom_hbond_atom_site_label_H
_geom_hbond_atom_site_label_A
_geom_hbond_site_symmetry_A
_geom_hbond_distance_DH
_geom_hbond_distance_HA
_geom_hbond_distance_DA
_geom_hbond_angle_DHA
_geom_hbond_publ_flag
C11 H11 O1 1_455 0.93 2.56 3.170(5) 124 yes

loop_
_geom_torsion_atom_site_label_1
_geom_torsion_atom_site_label_2
_geom_torsion_atom_site_label_3
_geom_torsion_atom_site_label_4
_geom_torsion
C6 C1 C2 C3 1.0(5)
C1 C2 C3 C4 -0.5(6)
C2 C3 C4 C5 -0.4(5)
C3 C4 C5 C6 0.8(5)
C2 C1 C6 C5 -0.7(5)
C2 C1 C6 C7 179.2(3)
C4 C5 C6 C1 -0.2(5)
C4 C5 C6 C7 179.9(3)
C1 C6 C7 O1 9.3(4)
C5 C6 C7 O1 -170.8(3)
C1 C6 C7 C8 -171.4(3)
C5 C6 C7 C8 8.5(4)
O1 C7 C8 C14 71.0(3)
C6 C7 C8 C14 -108.3(3)
O1 C7 C8 C9 -106.9(3)
C6 C7 C8 C9 73.8(3)
C13 N1 C9 C10 0.7(4)
C13 N1 C9 C8 -177.4(2)
C14 C8 C9 N1 -162.7(3)
C7 C8 C9 N1 15.0(3)
C14 C8 C9 C10 19.2(4)
C7 C8 C9 C10 -163.1(3)
N1 C9 C10 C11 -0.7(4)
C8 C9 C10 C11 177.2(3)
C9 C10 C11 C12 0.0(5)
C10 C11 C12 C13 0.6(5)
C9 N1 C13 C12 -0.1(4)
C9 N1 C13 C23 179.3(3)
C11 C12 C13 N1 -0.5(5)
C11 C12 C13 C23 -180.0(3)
C9 C8 C14 C15 0.0(4)
C7 C8 C14 C15 -177.5(2)
C9 C8 C14 C21 -177.5(3)
C7 C8 C14 C21 4.9(4)
C8 C14 C15 C16 -109.1(3)
C21 C14 C15 C16 68.5(4)
C8 C14 C15 C20 72.7(4)
C21 C14 C15 C20 -109.7(3)
C20 C15 C16 C17 -2.3(4)
C14 C15 C16 C17 179.5(3)
C15 C16 C17 C18 1.6(5)
C16 C17 C18 C19 0.2(5)
C17 C18 C19 C20 -1.2(5)
C18 C19 C20 C15 0.5(5)
C16 C15 C20 C19 1.2(4)
C14 C15 C20 C19 179.4(3)
C22 O3 C21 O2 -1.3(5)
C22 O3 C21 C14 179.1(3)
C8 C14 C21 O2 44.2(5)
C15 C14 C21 O2 -133.7(3)
C8 C14 C21 O3 -136.3(3)
C15 C14 C21 O3 45.9(3)

loop_
_cod_related_entry_id
_cod_related_entry_database
_cod_related_entry_code
1 ChemSpider 30654669
